data_1514716
loop_
_publ_author_name
'Samanta, Ramesh C.'
'De Sarkar, Suman'
'Fr\"ohlich, Roland'
'Grimme, Stefan'
'Studer, Armido'

_publ_section_title
;
 N-Heterocyclic carbene (NHC) catalyzed chemoselective acylation of
 alcohols in the presence of amines with various acylating reagents
;
_journal_issue 5
_journal_name_full 'Chemical Science'
_journal_page_first 2177
_journal_paper_doi 10.1039/c3sc00099k
_journal_volume 4
_journal_year 2013
_chemical_formula_sum 'C13 H13 F3 N2 O4 S'
_chemical_formula_weight 350.31
_space_group_IT_number 2
_symmetry_cell_setting triclinic
_symmetry_space_group_name_Hall '-P 1'
_symmetry_space_group_name_H-M 'P -1'
_atom_sites_solution_hydrogens geom
_atom_sites_solution_primary direct
_atom_sites_solution_secondary difmap
_audit_creation_method SHELXL-97
_cell_angle_alpha 81.624(2)
_cell_angle_beta 89.228(2)
_cell_angle_gamma 75.671(1)
_cell_formula_units_Z 2
_cell_length_a 6.2339(1)
_cell_length_b 8.9683(2)
_cell_length_c 14.0067(3)
_cell_measurement_reflns_used 2403
_cell_measurement_temperature 223(2)
_cell_measurement_theta_max 68.25
_cell_measurement_theta_min 0.88
_cell_volume 750.42(3)
_computing_cell_refinement 'Collect (Nonius B.V., 1998)'
_computing_data_collection 'Collect (Nonius B.V., 1998)'
_computing_data_reduction 'Denzo-SMN (Otwinowski & Minor, 1997)'
_computing_molecular_graphics 'XP (BrukerAXS, 2000)'
_computing_publication_material 'SHELXL-97 (Sheldrick, 1997)'
_computing_structure_refinement 'SHELXL-97 (Sheldrick, 1997)'
_computing_structure_solution 'SHELXS-97 (Sheldrick, 1990)'
_diffrn_ambient_temperature 223(2)
_diffrn_measured_fraction_theta_full 0.951
_diffrn_measured_fraction_theta_max 0.951
_diffrn_measurement_device_type 'Nonius KappaCCD APEXII'
_diffrn_measurement_method '\w and \f scans'
_diffrn_radiation_monochromator graphite
_diffrn_radiation_source 'fine-focus sealed tube'
_diffrn_radiation_type CuK\a
_diffrn_radiation_wavelength 1.54178
_diffrn_reflns_av_R_equivalents 0.036
_diffrn_reflns_av_sigmaI/netI 0.0270
_diffrn_reflns_limit_h_max 6
_diffrn_reflns_limit_h_min -7
_diffrn_reflns_limit_k_max 10
_diffrn_reflns_limit_k_min -10
_diffrn_reflns_limit_l_max 16
_diffrn_reflns_limit_l_min -16
_diffrn_reflns_number 7153
_diffrn_reflns_theta_full 66.67
_diffrn_reflns_theta_max 66.67
_diffrn_reflns_theta_min 5.15
_exptl_absorpt_coefficient_mu 2.453
_exptl_absorpt_correction_T_max 0.7573
_exptl_absorpt_correction_T_min 0.4639
_exptl_absorpt_correction_type multi-scan
_exptl_absorpt_process_details 'Denzo (Otwinowski, Borek, Majewski & Minor, 2003)'
_exptl_crystal_colour colorless
_exptl_crystal_density_diffrn 1.550
_exptl_crystal_density_method 'not measured'
_exptl_crystal_description column
_exptl_crystal_F_000 360
_exptl_crystal_size_max 0.37
_exptl_crystal_size_mid 0.17
_exptl_crystal_size_min 0.12
_refine_diff_density_max 0.260
_refine_diff_density_min -0.351
_refine_diff_density_rms 0.066
_refine_ls_extinction_method none
_refine_ls_goodness_of_fit_ref 1.008
_refine_ls_hydrogen_treatment constr
_refine_ls_matrix_type full
_refine_ls_number_parameters 210
_refine_ls_number_reflns 2534
_refine_ls_number_restraints 0
_refine_ls_restrained_S_all 1.008
_refine_ls_R_factor_all 0.0479
_refine_ls_R_factor_gt 0.0455
_refine_ls_shift/su_max 0.001
_refine_ls_shift/su_mean 0.000
_refine_ls_structure_factor_coef Fsqd
_refine_ls_weighting_details 'calc w=1/[\s^2^(Fo^2^)+(0.0776P)^2^+0.3940P] where P=(Fo^2^+2Fc^2^)/3'
_refine_ls_weighting_scheme calc
_refine_ls_wR_factor_gt 0.1179
_refine_ls_wR_factor_ref 0.1203
_reflns_number_gt 2360
_reflns_number_total 2534
_reflns_threshold_expression >2sigma(I)
_cod_data_source_file c3sc00099k.txt
_cod_data_source_block stu6009
_cod_original_sg_symbol_H-M P-1
_cod_database_code 1514716

loop_
_symmetry_equiv_pos_as_xyz
'x, y, z'
'-x, -y, -z'

loop_
_atom_site_label
_atom_site_type_symbol
_atom_site_fract_x
_atom_site_fract_y
_atom_site_fract_z
_atom_site_U_iso_or_equiv
_atom_site_adp_type
_atom_site_occupancy
_atom_site_symmetry_multiplicity
_atom_site_calc_flag
_atom_site_refinement_flags
N1 N 0.8942(3) 1.1116(2) 0.78652(12) 0.0332(4) Uani 1 1 d .
C2 C 1.0399(3) 1.2000(2) 0.78417(14) 0.0302(4) Uani 1 1 d .
N3 N 1.0432(3) 1.2437(2) 0.87194(12) 0.0352(4) Uani 1 1 d .
C4 C 0.8969(4) 1.1843(3) 0.92881(16) 0.0427(5) Uani 1 1 d .
H4 H 0.8656 1.1991 0.9931 0.051 Uiso 1 1 calc R
C5 C 0.8047(4) 1.1004(3) 0.87640(17) 0.0423(5) Uani 1 1 d .
H5 H 0.6991 1.0448 0.8975 0.051 Uiso 1 1 calc R
C6 C 1.1858(3) 1.2392(2) 0.70356(15) 0.0329(5) Uani 1 1 d .
O1 O 1.3658(3) 1.2548(2) 0.72388(12) 0.0453(4) Uani 1 1 d .
C7 C 1.1029(4) 1.2603(2) 0.60287(15) 0.0334(5) Uani 1 1 d .
C8 C 0.8825(4) 1.3283(3) 0.57621(16) 0.0396(5) Uani 1 1 d .
H8 H 0.7785 1.3582 0.6234 0.048 Uiso 1 1 calc R
C9 C 0.8165(4) 1.3520(3) 0.48024(17) 0.0462(6) Uani 1 1 d .
H9 H 0.6677 1.3990 0.4621 0.055 Uiso 1 1 calc R
C10 C 0.9697(5) 1.3065(3) 0.41056(17) 0.0488(6) Uani 1 1 d .
H10 H 0.9242 1.3217 0.3454 0.059 Uiso 1 1 calc R
C11 C 1.1885(4) 1.2392(3) 0.43676(17) 0.0475(6) Uani 1 1 d .
H11 H 1.2916 1.2085 0.3894 0.057 Uiso 1 1 calc R
C12 C 1.2565(4) 1.2167(3) 0.53181(16) 0.0399(5) Uani 1 1 d .
H12 H 1.4062 1.1721 0.5492 0.048 Uiso 1 1 calc R
C13 C 1.1809(4) 1.3390(3) 0.90511(18) 0.0484(6) Uani 1 1 d .
H13A H 1.3305 1.2757 0.9190 0.073 Uiso 1 1 calc R
H13B H 1.1192 1.3786 0.9631 0.073 Uiso 1 1 calc R
H13C H 1.1835 1.4255 0.8551 0.073 Uiso 1 1 calc R
C14 C 0.8483(4) 1.0222(3) 0.71192(17) 0.0409(5) Uani 1 1 d .
H14A H 0.7218 1.0835 0.6723 0.061 Uiso 1 1 calc R
H14B H 0.8162 0.9263 0.7428 0.061 Uiso 1 1 calc R
H14C H 0.9766 0.9981 0.6718 0.061 Uiso 1 1 calc R
S1 S 0.38437(8) 0.79750(6) 0.82500(3) 0.03351(19) Uani 1 1 d .
O2 O 0.1861(3) 0.7469(2) 0.84869(12) 0.0472(4) Uani 1 1 d .
O3 O 0.4638(3) 0.8673(2) 0.89872(13) 0.0556(5) Uani 1 1 d .
O4 O 0.3903(3) 0.8762(2) 0.72847(11) 0.0466(4) Uani 1 1 d .
C15 C 0.5917(4) 0.6149(3) 0.82548(17) 0.0414(5) Uani 1 1 d .
F1 F 0.6065(3) 0.52572(18) 0.91060(12) 0.0659(5) Uani 1 1 d .
F2 F 0.5452(3) 0.5344(2) 0.75998(13) 0.0723(5) Uani 1 1 d .
F3 F 0.7912(2) 0.6376(2) 0.80562(14) 0.0681(5) Uani 1 1 d .

loop_
_atom_site_aniso_label
_atom_site_aniso_U_11
_atom_site_aniso_U_22
_atom_site_aniso_U_33
_atom_site_aniso_U_23
_atom_site_aniso_U_13
_atom_site_aniso_U_12
N1 0.0302(9) 0.0327(9) 0.0364(9) -0.0064(7) 0.0047(7) -0.0067(7)
C2 0.0292(10) 0.0312(10) 0.0292(10) -0.0068(8) 0.0007(8) -0.0042(8)
N3 0.0373(10) 0.0353(9) 0.0309(9) -0.0086(7) 0.0006(7) -0.0026(8)
C4 0.0443(13) 0.0437(12) 0.0333(11) -0.0026(9) 0.0088(9) -0.0007(10)
C5 0.0367(12) 0.0405(12) 0.0447(12) 0.0012(10) 0.0125(10) -0.0052(10)
C6 0.0328(12) 0.0303(10) 0.0372(11) -0.0107(8) 0.0056(9) -0.0077(8)
O1 0.0343(9) 0.0600(10) 0.0478(9) -0.0162(8) 0.0046(7) -0.0190(7)
C7 0.0366(11) 0.0323(10) 0.0336(10) -0.0079(8) 0.0075(9) -0.0113(9)
C8 0.0402(12) 0.0412(12) 0.0372(11) -0.0091(9) 0.0081(9) -0.0082(9)
C9 0.0452(14) 0.0474(13) 0.0428(12) -0.0060(10) -0.0028(10) -0.0055(11)
C10 0.0631(16) 0.0513(14) 0.0330(11) -0.0080(10) 0.0016(11) -0.0151(12)
C11 0.0541(15) 0.0567(15) 0.0363(12) -0.0166(10) 0.0152(11) -0.0174(12)
C12 0.0383(12) 0.0441(12) 0.0390(11) -0.0112(9) 0.0092(9) -0.0109(10)
C13 0.0479(14) 0.0562(14) 0.0454(13) -0.0246(11) -0.0041(11) -0.0109(11)
C14 0.0361(12) 0.0409(12) 0.0498(13) -0.0123(10) -0.0005(10) -0.0140(9)
S1 0.0324(3) 0.0365(3) 0.0331(3) -0.0071(2) 0.0048(2) -0.0104(2)
O2 0.0366(9) 0.0611(10) 0.0467(9) -0.0084(8) 0.0110(7) -0.0176(8)
O3 0.0691(12) 0.0573(11) 0.0513(10) -0.0222(8) 0.0035(9) -0.0280(9)
O4 0.0413(9) 0.0498(9) 0.0425(9) 0.0042(7) 0.0055(7) -0.0065(7)
C15 0.0387(13) 0.0409(12) 0.0450(12) -0.0049(10) 0.0070(10) -0.0115(10)
F1 0.0706(11) 0.0504(9) 0.0642(10) 0.0157(7) 0.0078(8) -0.0058(8)
F2 0.0865(13) 0.0593(10) 0.0795(11) -0.0392(9) 0.0191(9) -0.0181(9)
F3 0.0336(8) 0.0634(10) 0.0968(13) 0.0097(9) 0.0119(8) -0.0051(7)

loop_
_atom_type_symbol
_atom_type_description
_atom_type_scat_dispersion_real
_atom_type_scat_dispersion_imag
_atom_type_scat_source
C C 0.0181 0.0091 'International Tables Vol C Tables 4.2.6.8 and 6.1.1.4'
H H 0.0000 0.0000 'International Tables Vol C Tables 4.2.6.8 and 6.1.1.4'
N N 0.0311 0.0180 'International Tables Vol C Tables 4.2.6.8 and 6.1.1.4'
O O 0.0492 0.0322 'International Tables Vol C Tables 4.2.6.8 and 6.1.1.4'
F F 0.0727 0.0534 'International Tables Vol C Tables 4.2.6.8 and 6.1.1.4'
S S 0.3331 0.5567 'International Tables Vol C Tables 4.2.6.8 and 6.1.1.4'

loop_
_geom_angle_atom_site_label_1
_geom_angle_atom_site_label_2
_geom_angle_atom_site_label_3
_geom_angle
C2 N1 C5 109.00(18)
C2 N1 C14 128.24(18)
C5 N1 C14 122.41(19)
N1 C2 N3 107.25(18)
N1 C2 C6 128.57(18)
N3 C2 C6 124.10(19)
C2 N3 C4 109.04(19)
C2 N3 C13 127.41(19)
C4 N3 C13 123.55(19)
C5 C4 N3 107.72(19)
C5 C4 H4 126.1
N3 C4 H4 126.1
C4 C5 N1 107.0(2)
C4 C5 H5 126.5
N1 C5 H5 126.5
O1 C6 C7 122.72(19)
O1 C6 C2 118.25(19)
C7 C6 C2 119.02(18)
C8 C7 C12 119.5(2)
C8 C7 C6 122.49(18)
C12 C7 C6 117.9(2)
C9 C8 C7 120.0(2)
C9 C8 H8 120.0
C7 C8 H8 120.0
C8 C9 C10 120.0(2)
C8 C9 H9 120.0
C10 C9 H9 120.0
C11 C10 C9 120.1(2)
C11 C10 H10 119.9
C9 C10 H10 119.9
C12 C11 C10 120.3(2)
C12 C11 H11 119.8
C10 C11 H11 119.8
C11 C12 C7 120.1(2)
C11 C12 H12 120.0
C7 C12 H12 120.0
N3 C13 H13A 109.5
N3 C13 H13B 109.5
H13A C13 H13B 109.5
N3 C13 H13C 109.5
H13A C13 H13C 109.5
H13B C13 H13C 109.5
N1 C14 H14A 109.5
N1 C14 H14B 109.5
H14A C14 H14B 109.5
N1 C14 H14C 109.5
H14A C14 H14C 109.5
H14B C14 H14C 109.5
O3 S1 O4 114.97(11)
O3 S1 O2 114.45(11)
O4 S1 O2 115.50(10)
O3 S1 C15 103.46(11)
O4 S1 C15 103.45(10)
O2 S1 C15 102.59(10)
F2 C15 F1 107.5(2)
F2 C15 F3 106.56(19)
F1 C15 F3 107.6(2)
F2 C15 S1 111.74(17)
F1 C15 S1 111.41(16)
F3 C15 S1 111.76(16)

loop_
_geom_bond_atom_site_label_1
_geom_bond_atom_site_label_2
_geom_bond_distance
N1 C2 1.343(3)
N1 C5 1.371(3)
N1 C14 1.478(3)
C2 N3 1.345(3)
C2 C6 1.497(3)
N3 C4 1.359(3)
N3 C13 1.474(3)
C4 C5 1.350(4)
C4 H4 0.9400
C5 H5 0.9400
C6 O1 1.207(3)
C6 C7 1.478(3)
C7 C8 1.389(3)
C7 C12 1.401(3)
C8 C9 1.382(3)
C8 H8 0.9400
C9 C10 1.389(4)
C9 H9 0.9400
C10 C11 1.379(4)
C10 H10 0.9400
C11 C12 1.374(3)
C11 H11 0.9400
C12 H12 0.9400
C13 H13A 0.9700
C13 H13B 0.9700
C13 H13C 0.9700
C14 H14A 0.9700
C14 H14B 0.9700
C14 H14C 0.9700
S1 O3 1.4347(17)
S1 O4 1.4356(16)
S1 O2 1.4372(17)
S1 C15 1.817(2)
C15 F2 1.323(3)
C15 F1 1.326(3)
C15 F3 1.329(3)

loop_
_geom_torsion_atom_site_label_1
_geom_torsion_atom_site_label_2
_geom_torsion_atom_site_label_3
_geom_torsion_atom_site_label_4
_geom_torsion
C5 N1 C2 N3 0.3(2)
C14 N1 C2 N3 -172.90(19)
C5 N1 C2 C6 177.0(2)
C14 N1 C2 C6 3.8(3)
N1 C2 N3 C4 -0.9(2)
C6 C2 N3 C4 -177.74(19)
N1 C2 N3 C13 178.64(19)
C6 C2 N3 C13 1.8(3)
C2 N3 C4 C5 1.1(2)
C13 N3 C4 C5 -178.4(2)
N3 C4 C5 N1 -1.0(2)
C2 N1 C5 C4 0.4(2)
C14 N1 C5 C4 174.07(19)
N1 C2 C6 O1 -146.3(2)
N3 C2 C6 O1 29.8(3)
N1 C2 C6 C7 34.9(3)
N3 C2 C6 C7 -148.9(2)
O1 C6 C7 C8 -142.7(2)
C2 C6 C7 C8 36.0(3)
O1 C6 C7 C12 34.0(3)
C2 C6 C7 C12 -147.2(2)
C12 C7 C8 C9 0.2(3)
C6 C7 C8 C9 176.8(2)
C7 C8 C9 C10 0.6(4)
C8 C9 C10 C11 -0.7(4)
C9 C10 C11 C12 -0.1(4)
C10 C11 C12 C7 0.9(4)
C8 C7 C12 C11 -0.9(3)
C6 C7 C12 C11 -177.7(2)
O3 S1 C15 F2 -179.39(16)
O4 S1 C15 F2 -59.17(19)
O2 S1 C15 F2 61.30(18)
O3 S1 C15 F1 60.36(19)
O4 S1 C15 F1 -179.41(17)
O2 S1 C15 F1 -58.95(19)
O3 S1 C15 F3 -60.08(19)
O4 S1 C15 F3 60.14(19)
O2 S1 C15 F3 -179.39(16)
